data_2002829
loop_
_publ_author_name
'Mueller-Buschbaum, Hk'
'Mertens, B'

_publ_section_title
;
Zum Mineral Johillerit verwandte Oxovanadate Rb Cd4 V3 O12 und Tl Cd4
V3 O12
;
_journal_name_full
;
Zeitschrift fuer Naturforschung, Teil B. Anorganische Chemie,
Organische Chemie (42,1987-)
;
_journal_page_first 663
_journal_page_last 667
_journal_volume 52
_journal_year 1997
_chemical_formula_structural 'Rb Cd4 (V O4)3'
_chemical_formula_sum 'Cd4 O12 Rb V3'
_chemical_name_systematic 'Rubidium tetracadmium tris(vanadate(V))'
_space_group_IT_number 15
_symmetry_cell_setting monoclinic
_symmetry_Int_Tables_number 15
_symmetry_space_group_name_Hall '-C 2yc'
_symmetry_space_group_name_H-M 'C 1 2/c 1'
_cell_angle_alpha 90
_cell_angle_beta 114.879(14)
_cell_angle_gamma 90
_cell_formula_units_Z 4
_cell_length_a 13.058(3)
_cell_length_b 13.528(3)
_cell_length_c 7.0597(14)
_cell_volume 1131.4
_refine_ls_R_factor_all 0.0884
_cod_database_code 2002829

loop_
_symmetry_equiv_pos_as_xyz
x,y,z
-x,y,1/2-z
-x,-y,-z
x,-y,1/2+z
1/2+x,1/2+y,z
1/2-x,1/2+y,1/2-z
1/2-x,1/2-y,-z
1/2+x,1/2-y,1/2+z

loop_
_atom_site_aniso_label
_atom_site_aniso_U_11
_atom_site_aniso_U_12
_atom_site_aniso_U_13
_atom_site_aniso_U_22
_atom_site_aniso_U_23
_atom_site_aniso_U_33
Cd1 0.0135(2) -0.0008(2) 0.0058(2) 0.0144(2) 0.0007(2) 0.0134(2)
Cd2 0.0142(3) 0. 0.0088(2) 0.0141(3) 0. 0.0184(3)
Rb1 0.0123(4) 0. 0.0031(3) 0.0230(4) 0. 0.0099(4)
V1 0.0109(6) 0. 0.0035(6) 0.0122(6) 0. 0.0136(7)
V2 0.0121(5) -0.0007(4) 0.0043(4) 0.0115(4) 0.0002(4) 0.0132(5)
Cd3 0.0270(7) -0.0027(5) 0.0050(4) 0.0157(4) -0.0034(4) 0.0214(6)
O1 0.016(2) 0.002(2) 0.009(2) 0.022(2) 0.003(2) 0.015(2)
O2 0.016(2) 0.002(2) 0.005(2) 0.020(2) -0.002(2) 0.012(2)
O3 0.018(2) -0.005(2) 0.011(2) 0.020(2) 0.003(2) 0.036(3)
O4 0.026(2) -0.004(2) 0.006(2) 0.016(2) -0.004(2) 0.010(2)
O5 0.020(2) -0.003(2) 0.012(2) 0.013(2) -0.002(2) 0.029(3)
O6 0.014(2) -0.001(2) 0.005(2) 0.022(2) 0.004(2) 0.028(3)

loop_
_atom_site_label
_atom_site_type_symbol
_atom_site_symmetry_multiplicity
_atom_site_Wyckoff_symbol
_atom_site_fract_x
_atom_site_fract_y
_atom_site_fract_z
_atom_site_occupancy
_atom_site_attached_hydrogens
_atom_site_calc_flag
Cd1 Cd2+ 8 f 0.22360(4) 0.16089(3) 0.15055(7) 1. 0 d
Cd2 Cd2+ 4 e 0.5 -0.23535(5) 0.25 1. 0 d
Rb1 Rb1+ 4 e 0.5 -0.52636(7) 0.25 1. 0 d
V1 V5+ 4 e 0.5 0.20376(11) 0.25 1. 0 d
V2 V5+ 8 f 0.26087(9) 0.38948(8) 0.3612(2) 1. 0 d
Cd3 Cd2+ 8 f 0.4793(1) -0.00444(9) 0.0258(2) 0.5 0 d
O1 O2- 8 f 0.3380(4) 0.3331(3) 0.5965(7) 1. 0 d
O2 O2- 8 f 0.4544(4) 0.2762(3) 0.0308(7) 1. 0 d
O3 O2- 8 f 0.1154(4) 0.4017(4) 0.2912(8) 1. 0 d
O4 O2- 8 f 0.2812(4) 0.3225(3) 0.1757(7) 1. 0 d
O5 O2- 8 f 0.3186(4) 0.4998(3) 0.3672(8) 1. 0 d
O6 O2- 8 f 0.4055(4) 0.1205(4) 0.2732(8) 1. 0 d

loop_
_atom_type_symbol
_atom_type_oxidation_number
Cd2+ 2.000
Rb1+ 1.000
V5+ 5.000
O2- -2.000
